data_2218628
loop_
_publ_author_name
'Li, Hong Liang'
'Chao, Hou'

_publ_section_title
Dichlorido(methanol-\k<i>O</i>)[2-(2-pyridylmethoxy)-1,10-phenanthroline-\k^3^<i>N</i>,<i>N</i>',<i>N</i>'']manganese(II)
_journal_coeditor_code BX2150
_journal_issue 7
_journal_name_full 'Acta Crystallographica Section E'
_journal_page_first m962
_journal_paper_doi 10.1107/S1600536808018631
_journal_volume 64
_journal_year 2008
_chemical_formula_iupac '[Mn Cl2 (C18 H13 N3 O) (C H4 O)]'
_chemical_formula_moiety 'C19 H17 Cl2 Mn N3 O2'
_chemical_formula_sum 'C19 H17 Cl2 Mn N3 O2'
_chemical_formula_weight 445.20
_chemical_name_systematic
;
Dichlorido(methanol-\kO)[2-(2-pyridylmethoxy)-1,10-phenanthroline-
\k^3^N,N',N'']manganese(II)
;
_space_group_IT_number 14
_symmetry_cell_setting monoclinic
_symmetry_space_group_name_Hall '-P 2yn'
_symmetry_space_group_name_H-M 'P 1 21/n 1'
_atom_sites_solution_hydrogens geom
_atom_sites_solution_primary direct
_atom_sites_solution_secondary difmap
_audit_creation_method SHELXL-97
_cell_angle_alpha 90.00
_cell_angle_beta 92.874(2)
_cell_angle_gamma 90.00
_cell_formula_units_Z 4
_cell_length_a 10.0390(16)
_cell_length_b 13.667(2)
_cell_length_c 13.583(2)
_cell_measurement_reflns_used 3203
_cell_measurement_temperature 298(2)
_cell_measurement_theta_max 25.6565
_cell_measurement_theta_min 2.4645
_cell_volume 1861.3(5)
_computing_cell_refinement 'SAINT (Bruker, 1997)'
_computing_data_collection 'SMART (Bruker, 1997)'
_computing_data_reduction 'SAINT (Bruker, 1997)'
_computing_molecular_graphics 'SHELXTL (Sheldrick, 2008)'
_computing_publication_material 'SHELXTL (Sheldrick, 2008) and local programs'
_computing_structure_refinement 'SHELXTL (Sheldrick, 2008)'
_computing_structure_solution 'SHELXTL (Sheldrick, 2008)'
_diffrn_ambient_temperature 298(2)
_diffrn_measured_fraction_theta_full 0.996
_diffrn_measured_fraction_theta_max 0.996
_diffrn_measurement_device_type 'Bruker SMART APEX CCD'
_diffrn_measurement_method '\f and \w'
_diffrn_radiation_monochromator graphite
_diffrn_radiation_source 'fine-focus sealed tube'
_diffrn_radiation_type MoK\a
_diffrn_radiation_wavelength 0.71073
_diffrn_reflns_av_R_equivalents 0.0326
_diffrn_reflns_av_sigmaI/netI 0.0403
_diffrn_reflns_limit_h_max 12
_diffrn_reflns_limit_h_min -12
_diffrn_reflns_limit_k_max 17
_diffrn_reflns_limit_k_min -13
_diffrn_reflns_limit_l_max 17
_diffrn_reflns_limit_l_min -15
_diffrn_reflns_number 10717
_diffrn_reflns_theta_full 27.00
_diffrn_reflns_theta_max 27.00
_diffrn_reflns_theta_min 2.12
_exptl_absorpt_coefficient_mu 1.016
_exptl_absorpt_correction_T_max 0.8792
_exptl_absorpt_correction_T_min 0.6987
_exptl_absorpt_correction_type multi-scan
_exptl_absorpt_process_details '(SADABS; Sheldrick, 2008)'
_exptl_crystal_colour colorless
_exptl_crystal_density_diffrn 1.589
_exptl_crystal_density_method 'not measured'
_exptl_crystal_description block
_exptl_crystal_F_000 908
_exptl_crystal_size_max 0.38
_exptl_crystal_size_mid 0.18
_exptl_crystal_size_min 0.13
_refine_diff_density_max 0.285
_refine_diff_density_min -0.255
_refine_ls_extinction_method none
_refine_ls_goodness_of_fit_ref 1.014
_refine_ls_hydrogen_treatment constr
_refine_ls_matrix_type full
_refine_ls_number_parameters 245
_refine_ls_number_reflns 4048
_refine_ls_number_restraints 1
_refine_ls_restrained_S_all 1.014
_refine_ls_R_factor_all 0.0479
_refine_ls_R_factor_gt 0.0363
_refine_ls_shift/su_max 0.001
_refine_ls_shift/su_mean 0.000
_refine_ls_structure_factor_coef Fsqd
_refine_ls_weighting_details 'calc w=1/[\s^2^(Fo^2^)+(0.0466P)^2^] where P=(Fo^2^+2Fc^2^)/3'
_refine_ls_weighting_scheme calc
_refine_ls_wR_factor_gt 0.0857
_refine_ls_wR_factor_ref 0.0896
_reflns_number_gt 3278
_reflns_number_total 4048
_reflns_threshold_expression I>2\s(I)
_cod_data_source_file bx2150.cif
_cod_data_source_block I
_cod_depositor_comments
;
The following automatic conversions were performed:
'_symmetry_cell_setting' value 'Monoclinic' changed to 'monoclinic'
according to '/home/saulius/struct/CIF-dictionaries/cif_core.dic'
dictionary named 'cif_core.dic' version 2.4.1 from 2010-06-29.

Automatic conversion script
Id: cif_fix_enum 1527 2010-12-29 10:47:43Z saulius 

The following automatic conversions were performed:

'_symmetry_cell_setting' value 'Monoclinic' changed to 'monoclinic'
according to /home/saulius/struct/CIF-dictionaries/cif_core.dic
dictionary named 'cif_core.dic' version 2.4.1 from 2010-06-29.

Automatic conversion script
Id: cif_fix_values 1715 2011-07-08 13:25:40Z adriana 
;
_cod_original_cell_volume 1861.2(5)
_cod_original_sg_symbol_H-M 'P 21/n'
_cod_database_code 2218628
_cod_database_fobs_code 2218628

loop_
_symmetry_equiv_pos_as_xyz
'x, y, z'
'-x+1/2, y+1/2, -z+1/2'
'-x, -y, -z'
'x-1/2, -y-1/2, z-1/2'

loop_
_atom_site_type_symbol
_atom_site_label
_atom_site_fract_x
_atom_site_fract_y
_atom_site_fract_z
_atom_site_U_iso_or_equiv
_atom_site_adp_type
_atom_site_calc_flag
_atom_site_refinement_flags
_atom_site_occupancy
C C1 0.1526(2) 0.79472(15) 0.58696(17) 0.0372(5) Uani d . 1
H H1 0.0945 0.7746 0.6342 0.045 Uiso calc R 1
C C2 0.2736(2) 0.83666(16) 0.61481(17) 0.0409(6) Uani d . 1
H H2 0.2988 0.8449 0.6811 0.049 Uiso calc R 1
C C3 0.3567(2) 0.86618(16) 0.54275(17) 0.0399(5) Uani d . 1
H H3 0.4390 0.8944 0.5596 0.048 Uiso calc R 1
C C4 0.3163(2) 0.85338(16) 0.44621(17) 0.0373(5) Uani d . 1
H H4 0.3726 0.8743 0.3981 0.045 Uiso calc R 1
C C5 0.1191(2) 0.78311(14) 0.48767(16) 0.0308(5) Uani d . 1
C C6 -0.01179(19) 0.73705(16) 0.45422(16) 0.0355(5) Uani d . 1
H H6A -0.0034 0.7067 0.3903 0.043 Uiso calc R 1
H H6B -0.0349 0.6865 0.5005 0.043 Uiso calc R 1
C C7 -0.1580(2) 0.84967(15) 0.36073(17) 0.0331(5) Uani d . 1
C C8 -0.2826(2) 0.89726(17) 0.36516(18) 0.0409(6) Uani d . 1
H H8 -0.3257 0.9010 0.4241 0.049 Uiso calc R 1
C C9 -0.3375(2) 0.93711(16) 0.28180(19) 0.0420(6) Uani d . 1
H H9 -0.4195 0.9687 0.2829 0.050 Uiso calc R 1
C C10 -0.2712(2) 0.93111(14) 0.19319(18) 0.0361(5) Uani d . 1
C C11 -0.14608(19) 0.88455(14) 0.19628(16) 0.0293(5) Uani d . 1
C C12 -0.3287(2) 0.96695(16) 0.1018(2) 0.0461(6) Uani d . 1
H H12 -0.4100 0.9996 0.1010 0.055 Uiso calc R 1
C C13 -0.2673(2) 0.95437(17) 0.0167(2) 0.0476(6) Uani d . 1
H H13 -0.3079 0.9764 -0.0422 0.057 Uiso calc R 1
C C14 -0.1406(2) 0.90753(15) 0.01644(17) 0.0375(5) Uani d . 1
C C15 -0.0780(2) 0.87583(14) 0.10597(16) 0.0309(5) Uani d . 1
C C16 -0.0753(3) 0.88884(18) -0.07041(18) 0.0499(7) Uani d . 1
H H16 -0.1147 0.9070 -0.1311 0.060 Uiso calc R 1
C C17 0.0457(3) 0.84415(18) -0.06574(18) 0.0474(6) Uani d . 1
H H17 0.0891 0.8303 -0.1230 0.057 Uiso calc R 1
C C18 0.1037(2) 0.81939(16) 0.02599(17) 0.0395(5) Uani d . 1
H H18 0.1878 0.7907 0.0286 0.047 Uiso calc R 1
C C19 0.0884(3) 1.03698(18) 0.3451(2) 0.0593(7) Uani d . 1
H H19A -0.0056 1.0389 0.3283 0.089 Uiso calc R 1
H H19B 0.1245 1.1019 0.3419 0.089 Uiso calc R 1
H H19C 0.1031 1.0117 0.4106 0.089 Uiso calc R 1
Cl Cl1 0.10996(5) 0.62442(4) 0.24263(4) 0.03925(15) Uani d . 1
Cl Cl2 0.36834(5) 0.82286(5) 0.19848(5) 0.04570(17) Uani d . 1
Mn Mn1 0.14453(3) 0.80494(2) 0.25537(2) 0.02795(11) Uani d . 1
N N1 -0.08860(16) 0.84415(12) 0.28120(13) 0.0288(4) Uani d . 1
N N2 0.19883(16) 0.81198(12) 0.41697(13) 0.0314(4) Uani d . 1
N N3 0.04509(16) 0.83459(12) 0.10973(13) 0.0304(4) Uani d . 1
O O1 -0.11631(14) 0.81011(12) 0.44771(12) 0.0424(4) Uani d . 1
O O2 0.15254(14) 0.97535(10) 0.27729(11) 0.0372(4) Uani d D 1
H H10 0.2227 1.0012 0.2676 0.056 Uiso d RD 1

loop_
_atom_site_aniso_label
_atom_site_aniso_U_11
_atom_site_aniso_U_22
_atom_site_aniso_U_33
_atom_site_aniso_U_12
_atom_site_aniso_U_13
_atom_site_aniso_U_23
C1 0.0430(13) 0.0372(13) 0.0317(12) 0.0068(10) 0.0055(10) 0.0042(9)
C2 0.0529(15) 0.0374(13) 0.0315(13) 0.0060(11) -0.0074(11) -0.0010(10)
C3 0.0361(12) 0.0417(14) 0.0408(14) -0.0015(10) -0.0076(10) -0.0019(10)
C4 0.0295(11) 0.0426(13) 0.0397(14) -0.0022(9) -0.0004(10) 0.0040(10)
C5 0.0294(11) 0.0290(11) 0.0340(12) 0.0056(8) 0.0021(9) 0.0025(9)
C6 0.0322(11) 0.0375(12) 0.0372(13) 0.0016(9) 0.0063(9) 0.0059(10)
C7 0.0260(10) 0.0348(12) 0.0386(13) -0.0033(9) 0.0006(9) -0.0047(9)
C8 0.0259(11) 0.0466(14) 0.0508(15) 0.0023(10) 0.0083(10) -0.0090(11)
C9 0.0253(11) 0.0357(13) 0.0647(17) 0.0054(9) -0.0015(11) -0.0082(11)
C10 0.0283(11) 0.0253(11) 0.0539(15) 0.0003(9) -0.0058(10) -0.0022(10)
C11 0.0261(10) 0.0225(10) 0.0389(13) -0.0022(8) -0.0037(9) -0.0016(8)
C12 0.0345(12) 0.0364(13) 0.0657(18) 0.0071(10) -0.0153(12) 0.0040(12)
C13 0.0455(14) 0.0414(14) 0.0538(17) 0.0008(11) -0.0184(12) 0.0109(11)
C14 0.0389(12) 0.0306(11) 0.0420(14) -0.0058(10) -0.0092(10) 0.0066(10)
C15 0.0290(11) 0.0253(11) 0.0376(13) -0.0056(8) -0.0043(9) 0.0005(9)
C16 0.0564(16) 0.0565(16) 0.0355(15) -0.0093(13) -0.0107(12) 0.0141(11)
C17 0.0545(16) 0.0569(16) 0.0309(13) -0.0074(13) 0.0024(11) 0.0023(11)
C18 0.0364(12) 0.0465(14) 0.0356(13) -0.0016(10) 0.0030(10) -0.0020(10)
C19 0.0622(17) 0.0401(15) 0.078(2) -0.0018(12) 0.0270(15) -0.0142(13)
Cl1 0.0355(3) 0.0310(3) 0.0508(4) 0.0014(2) -0.0029(2) -0.0018(2)
Cl2 0.0283(3) 0.0637(4) 0.0460(4) -0.0058(3) 0.0106(2) -0.0148(3)
Mn1 0.02338(17) 0.03248(19) 0.02796(19) 0.00096(12) 0.00103(13) -0.00058(13)
N1 0.0243(9) 0.0298(9) 0.0322(10) 0.0001(7) -0.0003(7) -0.0021(7)
N2 0.0266(9) 0.0361(10) 0.0313(10) -0.0010(7) 0.0000(8) 0.0022(7)
N3 0.0273(9) 0.0324(10) 0.0312(10) -0.0013(7) -0.0004(7) 0.0011(7)
O1 0.0303(8) 0.0628(11) 0.0345(9) 0.0104(7) 0.0074(7) 0.0018(7)
O2 0.0357(8) 0.0323(8) 0.0443(9) -0.0042(6) 0.0076(7) -0.0018(7)

loop_
_atom_type_symbol
_atom_type_description
_atom_type_scat_dispersion_real
_atom_type_scat_dispersion_imag
_atom_type_scat_source
C C 0.0033 0.0016 'International Tables Vol C Tables 4.2.6.8 and 6.1.1.4'
H H 0.0000 0.0000 'International Tables Vol C Tables 4.2.6.8 and 6.1.1.4'
N N 0.0061 0.0033 'International Tables Vol C Tables 4.2.6.8 and 6.1.1.4'
O O 0.0106 0.0060 'International Tables Vol C Tables 4.2.6.8 and 6.1.1.4'
Mn Mn 0.3368 0.7283 'International Tables Vol C Tables 4.2.6.8 and 6.1.1.4'
Cl Cl 0.1484 0.1585 'International Tables Vol C Tables 4.2.6.8 and 6.1.1.4'

loop_
_geom_angle_atom_site_label_1
_geom_angle_atom_site_label_2
_geom_angle_atom_site_label_3
_geom_angle
C2 C1 C5 118.9(2)
C2 C1 H1 120.6
C5 C1 H1 120.6
C3 C2 C1 118.9(2)
C3 C2 H2 120.6
C1 C2 H2 120.6
C4 C3 C2 119.0(2)
C4 C3 H3 120.5
C2 C3 H3 120.5
N2 C4 C3 123.3(2)
N2 C4 H4 118.3
C3 C4 H4 118.3
N2 C5 C1 122.74(19)
N2 C5 C6 116.75(19)
C1 C5 C6 120.5(2)
O1 C6 C5 110.41(17)
O1 C6 H6A 109.6
C5 C6 H6A 109.6
O1 C6 H6B 109.6
C5 C6 H6B 109.6
H6A C6 H6B 108.1
N1 C7 O1 122.89(18)
N1 C7 C8 124.5(2)
O1 C7 C8 112.6(2)
C9 C8 C7 118.4(2)
C9 C8 H8 120.8
C7 C8 H8 120.8
C8 C9 C10 120.2(2)
C8 C9 H9 119.9
C10 C9 H9 119.9
C11 C10 C9 117.5(2)
C11 C10 C12 120.1(2)
C9 C10 C12 122.4(2)
N1 C11 C10 122.8(2)
N1 C11 C15 118.89(17)
C10 C11 C15 118.28(19)
C13 C12 C10 121.3(2)
C13 C12 H12 119.4
C10 C12 H12 119.4
C12 C13 C14 120.5(2)
C12 C13 H13 119.8
C14 C13 H13 119.8
C16 C14 C15 117.6(2)
C16 C14 C13 122.7(2)
C15 C14 C13 119.7(2)
N3 C15 C14 121.8(2)
N3 C15 C11 118.23(18)
C14 C15 C11 119.99(19)
C17 C16 C14 119.8(2)
C17 C16 H16 120.1
C14 C16 H16 120.1
C16 C17 C18 119.0(2)
C16 C17 H17 120.5
C18 C17 H17 120.5
N3 C18 C17 123.2(2)
N3 C18 H18 118.4
C17 C18 H18 118.4
O2 C19 H19A 109.5
O2 C19 H19B 109.5
H19A C19 H19B 109.5
O2 C19 H19C 109.5
H19A C19 H19C 109.5
H19B C19 H19C 109.5
N3 Mn1 N2 161.46(6)
N3 Mn1 O2 86.71(6)
N2 Mn1 O2 80.09(6)
N3 Mn1 Cl2 94.62(5)
N2 Mn1 Cl2 97.14(5)
O2 Mn1 Cl2 85.06(4)
N3 Mn1 N1 72.25(6)
N2 Mn1 N1 92.16(6)
O2 Mn1 N1 77.95(5)
Cl2 Mn1 N1 158.93(5)
N3 Mn1 Cl1 93.68(5)
N2 Mn1 Cl1 97.86(5)
O2 Mn1 Cl1 173.00(4)
Cl2 Mn1 Cl1 101.86(2)
N1 Mn1 Cl1 95.50(4)
C7 N1 C11 116.55(17)
C7 N1 Mn1 132.87(14)
C11 N1 Mn1 109.35(13)
C5 N2 C4 117.19(19)
C5 N2 Mn1 124.45(13)
C4 N2 Mn1 118.23(14)
C18 N3 C15 118.45(19)
C18 N3 Mn1 122.74(14)
C15 N3 Mn1 118.68(14)
C7 O1 C6 121.52(17)
C19 O2 Mn1 130.86(14)
C19 O2 H10 105.9
Mn1 O2 H10 116.0

loop_
_geom_bond_atom_site_label_1
_geom_bond_atom_site_label_2
_geom_bond_distance
C1 C2 1.379(3)
C1 C5 1.382(3)
C1 H1 0.9300
C2 C3 1.377(3)
C2 H2 0.9300
C3 C4 1.364(3)
C3 H3 0.9300
C4 N2 1.350(3)
C4 H4 0.9300
C5 N2 1.340(3)
C5 C6 1.507(3)
C6 O1 1.448(2)
C6 H6A 0.9700
C6 H6B 0.9700
C7 N1 1.316(3)
C7 O1 1.347(3)
C7 C8 1.414(3)
C8 C9 1.349(3)
C8 H8 0.9300
C9 C10 1.407(3)
C9 H9 0.9300
C10 C11 1.407(3)
C10 C12 1.430(3)
C11 N1 1.379(3)
C11 C15 1.439(3)
C12 C13 1.347(3)
C12 H12 0.9300
C13 C14 1.424(3)
C13 H13 0.9300
C14 C16 1.402(3)
C14 C15 1.409(3)
C15 N3 1.357(3)
C16 C17 1.358(3)
C16 H16 0.9300
C17 C18 1.390(3)
C17 H17 0.9300
C18 N3 1.323(3)
C18 H18 0.9300
C19 O2 1.425(3)
C19 H19A 0.9600
C19 H19B 0.9600
C19 H19C 0.9600
Cl1 Mn1 2.4961(7)
Cl2 Mn1 2.4248(7)
Mn1 N3 2.2082(18)
Mn1 N2 2.2370(18)
Mn1 O2 2.3487(14)
Mn1 N1 2.4434(17)
O2 H10 0.8048

loop_
_geom_hbond_atom_site_label_D
_geom_hbond_atom_site_label_H
_geom_hbond_atom_site_label_A
_geom_hbond_site_symmetry_A
_geom_hbond_distance_DH
_geom_hbond_distance_HA
_geom_hbond_distance_DA
_geom_hbond_angle_DHA
O2 H10 Cl1 2 0.80 2.39 3.1581(16) 160.6

loop_
_geom_torsion_atom_site_label_1
_geom_torsion_atom_site_label_2
_geom_torsion_atom_site_label_3
_geom_torsion_atom_site_label_4
_geom_torsion
C5 C1 C2 C3 0.5(3)
C1 C2 C3 C4 0.3(3)
C2 C3 C4 N2 -0.8(3)
C2 C1 C5 N2 -0.8(3)
C2 C1 C5 C6 179.61(19)
N2 C5 C6 O1 -93.6(2)
C1 C5 C6 O1 86.0(2)
N1 C7 C8 C9 2.4(3)
O1 C7 C8 C9 -177.8(2)
C7 C8 C9 C10 -0.1(3)
C8 C9 C10 C11 -1.4(3)
C8 C9 C10 C12 176.2(2)
C9 C10 C11 N1 1.0(3)
C12 C10 C11 N1 -176.65(18)
C9 C10 C11 C15 178.68(18)
C12 C10 C11 C15 1.0(3)
C11 C10 C12 C13 2.2(3)
C9 C10 C12 C13 -175.4(2)
C10 C12 C13 C14 -2.1(3)
C12 C13 C14 C16 177.1(2)
C12 C13 C14 C15 -1.2(3)
C16 C14 C15 N3 4.4(3)
C13 C14 C15 N3 -177.20(19)
C16 C14 C15 C11 -174.03(19)
C13 C14 C15 C11 4.4(3)
N1 C11 C15 N3 -4.9(3)
C10 C11 C15 N3 177.29(17)
N1 C11 C15 C14 173.53(17)
C10 C11 C15 C14 -4.2(3)
C15 C14 C16 C17 -1.8(3)
C13 C14 C16 C17 179.8(2)
C14 C16 C17 C18 -1.2(4)
C16 C17 C18 N3 2.0(4)
O1 C7 N1 C11 177.43(18)
C8 C7 N1 C11 -2.8(3)
O1 C7 N1 Mn1 -16.8(3)
C8 C7 N1 Mn1 162.96(16)
C10 C11 N1 C7 1.1(3)
C15 C11 N1 C7 -176.61(17)
C10 C11 N1 Mn1 -167.94(15)
C15 C11 N1 Mn1 14.4(2)
N3 Mn1 N1 C7 179.82(19)
N2 Mn1 N1 C7 -10.41(18)
O2 Mn1 N1 C7 -89.79(18)
Cl2 Mn1 N1 C7 -126.75(17)
Cl1 Mn1 N1 C7 87.71(18)
N3 Mn1 N1 C11 -13.64(12)
N2 Mn1 N1 C11 156.13(12)
O2 Mn1 N1 C11 76.75(12)
Cl2 Mn1 N1 C11 39.8(2)
Cl1 Mn1 N1 C11 -105.76(12)
C1 C5 N2 C4 0.4(3)
C6 C5 N2 C4 179.96(18)
C1 C5 N2 Mn1 -175.49(14)
C6 C5 N2 Mn1 4.1(2)
C3 C4 N2 C5 0.4(3)
C3 C4 N2 Mn1 176.55(17)
N3 Mn1 N2 C5 67.7(3)
O2 Mn1 N2 C5 112.92(16)
Cl2 Mn1 N2 C5 -163.39(15)
N1 Mn1 N2 C5 35.55(16)
Cl1 Mn1 N2 C5 -60.30(16)
N3 Mn1 N2 C4 -108.1(2)
O2 Mn1 N2 C4 -62.89(15)
Cl2 Mn1 N2 C4 20.79(15)
N1 Mn1 N2 C4 -140.26(15)
Cl1 Mn1 N2 C4 123.88(15)
C17 C18 N3 C15 0.4(3)
C17 C18 N3 Mn1 -175.35(17)
C14 C15 N3 C18 -3.7(3)
C11 C15 N3 C18 174.77(18)
C14 C15 N3 Mn1 172.26(14)
C11 C15 N3 Mn1 -9.3(2)
N2 Mn1 N3 C18 154.10(19)
O2 Mn1 N3 C18 109.61(17)
Cl2 Mn1 N3 C18 24.84(16)
N1 Mn1 N3 C18 -172.00(18)
Cl1 Mn1 N3 C18 -77.39(16)
N2 Mn1 N3 C15 -21.6(3)
O2 Mn1 N3 C15 -66.13(14)
Cl2 Mn1 N3 C15 -150.90(14)
N1 Mn1 N3 C15 12.26(13)
Cl1 Mn1 N3 C15 106.87(14)
N1 C7 O1 C6 -16.9(3)
C8 C7 O1 C6 163.28(18)
C5 C6 O1 C7 100.3(2)
N3 Mn1 O2 C19 114.2(2)
N2 Mn1 O2 C19 -52.8(2)
Cl2 Mn1 O2 C19 -150.9(2)
N1 Mn1 O2 C19 41.6(2)
